data_7239772
loop_
_publ_author_name
'Liu, Gui-Lei'
'Song, Jianbiao'
'Qiu, Qi-Ming'
'Li, Hui'

_publ_section_title
;
 Syntheses, structures, and magnetic properties of three supramolecular
 isomeric Cu(II) square grid networks: solvents effect on the ligand
 linkages
;
_journal_name_full CrystEngComm
_journal_paper_doi 10.1039/C9CE01940E
_journal_year 2020
_chemical_formula_sum 'C51 H50 Cu2 N4 O15'
_chemical_formula_weight 1086.03
_space_group_IT_number 56
_space_group_name_Hall '-P 2ab 2ac'
_space_group_name_H-M_alt 'P c c n'
_symmetry_cell_setting orthorhombic
_symmetry_space_group_name_H-M 'P c c n'
_atom_sites_solution_hydrogens geom
_atom_sites_solution_primary direct
_atom_sites_solution_secondary difmap
_audit_creation_method SHELXL-97
_audit_update_record
;
2020-01-14 deposited with the CCDC.	2020-01-17 downloaded from the CCDC.
;
_cell_angle_alpha 90.00
_cell_angle_beta 90.00
_cell_angle_gamma 90.00
_cell_formula_units_Z 4
_cell_length_a 16.1109(5)
_cell_length_b 19.4781(6)
_cell_length_c 15.7553(5)
_cell_measurement_reflns_used 9960
_cell_measurement_temperature 296(2)
_cell_measurement_theta_max 25.21
_cell_measurement_theta_min 2.53
_cell_volume 4944.2(3)
_computing_cell_refinement 'Bruker SMART'
_computing_data_collection 'Bruker SMART'
_computing_data_reduction 'Bruker SAINT'
_computing_molecular_graphics 'Bruker SHELXTL'
_computing_publication_material 'Bruker SHELXTL'
_computing_structure_refinement 'SHELXL-97 (Sheldrick, 1997)'
_computing_structure_solution 'SHELXS-97 (Sheldrick, 1990)'
_diffrn_ambient_temperature 296(2)
_diffrn_detector_area_resol_mean 0
_diffrn_measured_fraction_theta_full 0.996
_diffrn_measured_fraction_theta_max 0.996
_diffrn_measurement_device_type 'CCD area detector'
_diffrn_measurement_method 'phi and omega scans'
_diffrn_radiation_monochromator graphite
_diffrn_radiation_source 'fine-focus sealed tube'
_diffrn_radiation_type MoK\a
_diffrn_radiation_wavelength 0.71073
_diffrn_reflns_av_R_equivalents 0.0462
_diffrn_reflns_av_sigmaI/netI 0.0204
_diffrn_reflns_limit_h_max 19
_diffrn_reflns_limit_h_min -19
_diffrn_reflns_limit_k_max 23
_diffrn_reflns_limit_k_min -23
_diffrn_reflns_limit_l_max 18
_diffrn_reflns_limit_l_min -18
_diffrn_reflns_number 55293
_diffrn_reflns_theta_full 25.20
_diffrn_reflns_theta_max 25.20
_diffrn_reflns_theta_min 2.09
_diffrn_standards_decay_% 0
_diffrn_standards_interval_count 0
_diffrn_standards_interval_time 0
_diffrn_standards_number 0
_exptl_absorpt_coefficient_mu 0.934
_exptl_absorpt_correction_T_max 0.8499
_exptl_absorpt_correction_T_min 0.6680
_exptl_absorpt_correction_type none
_exptl_crystal_colour green
_exptl_crystal_density_diffrn 1.459
_exptl_crystal_density_method 'not measured'
_exptl_crystal_description cuboid
_exptl_crystal_F_000 2248
_exptl_crystal_size_max 0.47
_exptl_crystal_size_mid 0.22
_exptl_crystal_size_min 0.18
_refine_diff_density_max 1.065
_refine_diff_density_min -0.772
_refine_diff_density_rms 0.084
_refine_ls_extinction_method none
_refine_ls_goodness_of_fit_ref 1.023
_refine_ls_hydrogen_treatment mixed
_refine_ls_matrix_type full
_refine_ls_number_parameters 332
_refine_ls_number_reflns 4433
_refine_ls_number_restraints 34
_refine_ls_restrained_S_all 1.071
_refine_ls_R_factor_all 0.0708
_refine_ls_R_factor_gt 0.0506
_refine_ls_shift/su_max 0.026
_refine_ls_shift/su_mean 0.002
_refine_ls_structure_factor_coef Fsqd
_refine_ls_weighting_details 'calc w=1/[\s^2^(Fo^2^)+(0.0980P)^2^+10.0000P] where P=(Fo^2^+2Fc^2^)/3'
_refine_ls_weighting_scheme calc
_refine_ls_wR_factor_gt 0.1461
_refine_ls_wR_factor_ref 0.1732
_reflns_number_gt 3361
_reflns_number_total 4433
_reflns_threshold_expression >2sigma(I)
_cod_data_source_file c9ce01940e2.cif
_cod_data_source_block Compound1
_cod_depositor_comments
;
The following automatic conversions were performed:

data item '_symmetry_cell_setting' value 'Orthorhombic' was changed
to 'orthorhombic' in accordance with the
/home/data/users/saulius/crontab/automatic-downloads/rss-feeds/RSC/lib/dictionaries/cif_core.dic
dictionary named 'cif_core.dic' version 2.4.2 last updated on
2011-04-26.

Automatic conversion script
Id: cif_fix_values 7556 2019-12-06 15:28:31Z antanas 
;
_cod_original_sg_symbol_H-M Pccn
_cod_database_code 7239772

loop_
_symmetry_equiv_pos_as_xyz
'x, y, z'
'-x+1/2, -y+1/2, z'
'-x, y+1/2, -z+1/2'
'x+1/2, -y, -z+1/2'
'-x, -y, -z'
'x-1/2, y-1/2, -z'
'x, -y-1/2, z-1/2'
'-x-1/2, y, z-1/2'

loop_
_atom_site_label
_atom_site_type_symbol
_atom_site_fract_x
_atom_site_fract_y
_atom_site_fract_z
_atom_site_U_iso_or_equiv
_atom_site_adp_type
_atom_site_occupancy
_atom_site_symmetry_multiplicity
_atom_site_calc_flag
_atom_site_refinement_flags
C1 C 0.8473(3) 0.4889(2) 0.9626(3) 0.0409(10) Uani 1 1 d .
C2 C 0.7597(3) 0.4857(3) 0.9349(3) 0.0517(12) Uani 1 1 d .
H2 H 0.7451 0.4549 0.8923 0.062 Uiso 1 1 calc R
C3 C 0.7022(3) 0.5245(3) 0.9679(3) 0.0511(12) Uani 1 1 d .
H3 H 0.7172 0.5496 1.0157 0.061 Uiso 1 1 calc R
C4 C 0.6167(3) 0.5331(2) 0.9383(3) 0.0471(11) Uani 1 1 d .
C5 C 0.5851(3) 0.4967(3) 0.8711(3) 0.0539(12) Uani 1 1 d .
H5 H 0.6175 0.4635 0.8446 0.065 Uiso 1 1 calc R
C6 C 0.5051(4) 0.5092(3) 0.8424(3) 0.0592(13) Uani 1 1 d .
H6 H 0.4861 0.4837 0.7964 0.071 Uiso 1 1 calc R
C7 C 0.4832(3) 0.5914(3) 0.9437(3) 0.0507(12) Uani 1 1 d .
C8 C 0.4289(4) 0.6401(3) 0.9804(4) 0.0675(15) Uani 1 1 d .
H8 H 0.3757 0.6456 0.9585 0.081 Uiso 1 1 calc R
C9 C 0.4536(4) 0.6785(4) 1.0469(5) 0.083(2) Uani 1 1 d .
H9 H 0.4176 0.7107 1.0702 0.100 Uiso 1 1 calc R
C10 C 0.5335(4) 0.6703(4) 1.0812(5) 0.082(2) Uani 1 1 d .
H10 H 0.5496 0.6966 1.1276 0.098 Uiso 1 1 calc R
C11 C 0.5875(4) 0.6242(3) 1.0473(3) 0.0630(14) Uani 1 1 d .
H11 H 0.6404 0.6198 1.0702 0.076 Uiso 1 1 calc R
C12 C 0.5637(3) 0.5825(2) 0.9769(3) 0.0478(11) Uani 1 1 d .
C13 C 1.0064(3) 0.6010(2) 0.8999(3) 0.0397(10) Uani 1 1 d .
C14 C 1.0054(3) 0.6590(2) 0.8381(3) 0.0417(10) Uani 1 1 d .
H14 H 1.0298 0.6524 0.7852 0.050 Uiso 1 1 calc R
C15 C 1.0283(3) 0.2192(2) 0.6455(3) 0.0400(10) Uani 1 1 d .
H15 H 1.0511 0.2263 0.5920 0.048 Uiso 1 1 calc R
C16 C 1.0318(3) 0.2759(2) 0.7078(3) 0.0353(9) Uani 1 1 d .
C17 C 0.9667(3) 0.2877(2) 0.7613(3) 0.0404(10) Uani 1 1 d .
H17 H 0.9189 0.2611 0.7571 0.048 Uiso 1 1 calc R
C18 C 0.9714(3) 0.3395(2) 0.8219(3) 0.0422(10) Uani 1 1 d .
H18 H 0.9258 0.3459 0.8572 0.051 Uiso 1 1 calc R
C19 C 1.1027(3) 0.37017(19) 0.7808(2) 0.0362(9) Uani 1 1 d .
C20 C 1.1738(3) 0.4116(2) 0.7921(3) 0.0460(11) Uani 1 1 d .
H20 H 1.1738 0.4451 0.8341 0.055 Uiso 1 1 calc R
C21 C 1.2416(3) 0.4031(3) 0.7429(3) 0.0560(13) Uani 1 1 d .
H21 H 1.2883 0.4303 0.7520 0.067 Uiso 1 1 calc R
C22 C 1.2420(3) 0.3537(3) 0.6782(3) 0.0569(13) Uani 1 1 d .
H22 H 1.2888 0.3486 0.6442 0.068 Uiso 1 1 calc R
C23 C 1.1746(3) 0.3133(2) 0.6648(3) 0.0476(11) Uani 1 1 d .
H23 H 1.1756 0.2813 0.6210 0.057 Uiso 1 1 calc R
C24 C 1.1031(3) 0.31892(19) 0.7159(2) 0.0350(9) Uani 1 1 d .
C25 C 0.2014(8) 0.8100(6) 0.4986(10) 0.209(6) Uani 1 1 d DU
H25A H 0.2384 0.8447 0.5196 0.313 Uiso 1 1 calc R
H25B H 0.1642 0.7963 0.5429 0.313 Uiso 1 1 calc RD
H25C H 0.1701 0.8281 0.4518 0.313 Uiso 1 1 calc R
C26 C 0.2500 0.7500 0.4699(9) 0.097(3) Uani 1 2 d SD
Cu1 Cu 1.02050(3) 0.45754(2) 0.93568(3) 0.0323(2) Uani 1 1 d .
N1 N 1.0357(2) 0.37998(17) 0.8330(2) 0.0354(8) Uani 1 1 d .
N2 N 0.4542(3) 0.5546(2) 0.8758(3) 0.0588(11) Uani 1 1 d .
O1 O 0.8992(2) 0.45553(16) 0.9189(2) 0.0549(9) Uani 1 1 d .
O2 O 1.0242(2) 0.54304(14) 0.8698(2) 0.0498(9) Uani 1 1 d .
O3 O 1.0111(3) 0.38656(15) 1.02470(19) 0.0566(10) Uani 1 1 d .
O4 O 1.1344(2) 0.47466(19) 0.9748(2) 0.0566(9) Uani 1 1 d .
O5 O 0.1954(6) 0.6513(5) 0.7199(7) 0.234(5) Uani 1 1 d .
H5A H 0.1429 0.6484 0.7240 0.280 Uiso 1 1 d R
H5B H 0.2140 0.6791 0.7569 0.280 Uiso 1 1 d RD
O6 O 0.3126(6) 0.5665(4) 0.7774(7) 0.229(4) Uani 1 1 d U
H6B H 0.3364 0.5976 0.8063 0.275 Uiso 1 1 d R
H6A H 0.2625 0.5777 0.7679 0.275 Uiso 1 1 d RD
O7 O 0.2500 0.7500 0.5999(13) 0.267(8) Uani 1 2 d SU
H7A H 0.2723 0.7886 0.6107 0.321 Uiso 0.50 1 d PRD
H7B H 0.2387 0.7304 0.6467 0.321 Uiso 0.50 1 d PR
O8 O 0.3008(13) 0.2953(12) 0.4734(14) 0.233(9) Uani 0.50 1 d PU
H8A H 0.2817 0.2561 0.4868 0.279 Uiso 0.50 1 d PR
H8B H 0.3479 0.3007 0.4968 0.279 Uiso 0.50 1 d PR
O9 O 0.2500 0.7500 0.3902(11) 0.414(17) Uani 1 2 d SDU

loop_
_atom_site_aniso_label
_atom_site_aniso_U_11
_atom_site_aniso_U_22
_atom_site_aniso_U_33
_atom_site_aniso_U_23
_atom_site_aniso_U_13
_atom_site_aniso_U_12
C1 0.057(3) 0.031(2) 0.035(2) -0.0003(18) 0.000(2) 0.0081(19)
C2 0.059(3) 0.049(3) 0.046(3) -0.015(2) -0.008(2) 0.010(2)
C3 0.056(3) 0.053(3) 0.044(3) -0.011(2) 0.001(2) 0.007(2)
C4 0.054(3) 0.045(3) 0.043(3) -0.001(2) 0.007(2) 0.002(2)
C5 0.056(3) 0.055(3) 0.050(3) -0.009(2) 0.008(2) 0.003(2)
C6 0.065(3) 0.065(3) 0.048(3) -0.002(3) 0.002(2) -0.006(3)
C7 0.055(3) 0.049(3) 0.048(3) 0.008(2) 0.007(2) 0.005(2)
C8 0.061(3) 0.069(4) 0.072(4) 0.000(3) 0.004(3) 0.021(3)
C9 0.080(4) 0.073(4) 0.096(5) -0.015(4) 0.013(4) 0.029(4)
C10 0.084(5) 0.077(4) 0.085(4) -0.031(4) 0.005(4) 0.014(3)
C11 0.066(3) 0.067(3) 0.056(3) -0.016(3) 0.004(3) 0.011(3)
C12 0.054(3) 0.047(3) 0.042(2) -0.001(2) 0.010(2) 0.003(2)
C13 0.060(3) 0.026(2) 0.032(2) 0.0056(17) -0.0014(19) 0.0009(19)
C14 0.066(3) 0.027(2) 0.032(2) 0.0083(17) 0.002(2) -0.001(2)
C15 0.057(3) 0.032(2) 0.032(2) -0.0071(17) 0.0021(19) 0.0022(19)
C16 0.054(3) 0.0221(18) 0.0294(19) -0.0027(16) -0.0013(18) 0.0018(17)
C17 0.049(2) 0.030(2) 0.042(2) -0.0078(18) 0.0041(19) -0.0041(18)
C18 0.054(3) 0.031(2) 0.041(2) -0.0106(18) 0.012(2) -0.0012(19)
C19 0.055(2) 0.0244(19) 0.030(2) -0.0020(16) 0.0012(18) 0.0035(18)
C20 0.058(3) 0.037(2) 0.043(2) -0.0112(19) 0.003(2) -0.006(2)
C21 0.056(3) 0.046(3) 0.066(3) -0.007(2) 0.004(3) -0.011(2)
C22 0.054(3) 0.046(3) 0.070(3) -0.007(2) 0.022(3) -0.001(2)
C23 0.060(3) 0.034(2) 0.049(3) -0.0083(19) 0.013(2) 0.006(2)
C24 0.048(2) 0.0253(19) 0.032(2) -0.0023(16) 0.0019(18) 0.0044(17)
C25 0.176(9) 0.197(9) 0.253(11) -0.028(8) 0.047(8) -0.027(8)
C26 0.056(5) 0.103(8) 0.134(10) 0.000 0.000 -0.014(6)
Cu1 0.0552(4) 0.0186(3) 0.0229(3) -0.00038(17) 0.0004(2) 0.0052(2)
N1 0.054(2) 0.0229(16) 0.0294(17) -0.0047(13) 0.0038(15) 0.0011(15)
N2 0.058(3) 0.062(3) 0.056(3) 0.006(2) -0.001(2) 0.003(2)
O1 0.058(2) 0.0468(19) 0.060(2) -0.0256(16) 0.0005(17) 0.0082(16)
O2 0.092(3) 0.0262(16) 0.0311(16) 0.0051(12) 0.0077(16) 0.0075(15)
O3 0.116(3) 0.0227(15) 0.0313(17) 0.0051(13) 0.0051(18) 0.0091(16)
O4 0.058(2) 0.074(2) 0.0384(17) -0.0211(17) -0.0037(16) 0.0127(17)
O5 0.171(8) 0.292(13) 0.237(10) -0.064(10) -0.018(8) 0.056(8)
O6 0.217(7) 0.189(7) 0.280(8) -0.002(7) -0.137(7) -0.038(6)
O7 0.233(10) 0.284(11) 0.285(11) 0.000 0.000 -0.077(9)
O8 0.230(12) 0.239(12) 0.229(12) 0.024(9) 0.031(9) 0.015(9)
O9 0.406(19) 0.423(19) 0.413(19) 0.000 0.000 -0.032(10)

loop_
_atom_type_symbol
_atom_type_description
_atom_type_scat_dispersion_real
_atom_type_scat_dispersion_imag
_atom_type_scat_source
C C 0.0033 0.0016 'International Tables Vol C Tables 4.2.6.8 and 6.1.1.4'
H H 0.0000 0.0000 'International Tables Vol C Tables 4.2.6.8 and 6.1.1.4'
N N 0.0061 0.0033 'International Tables Vol C Tables 4.2.6.8 and 6.1.1.4'
O O 0.0106 0.0060 'International Tables Vol C Tables 4.2.6.8 and 6.1.1.4'
Cu Cu 0.3201 1.2651 'International Tables Vol C Tables 4.2.6.8 and 6.1.1.4'

loop_
_geom_angle_atom_site_label_1
_geom_angle_atom_site_label_2
_geom_angle_atom_site_label_3
_geom_angle
_geom_angle_site_symmetry_1
_geom_angle_site_symmetry_3
O4 C1 O1 124.5(5) 5_767 .
O4 C1 C2 118.7(4) 5_767 .
O1 C1 C2 116.7(4) . .
C3 C2 C1 122.5(4) . .
C3 C2 H2 118.8 . .
C1 C2 H2 118.8 . .
C2 C3 C4 127.4(5) . .
C2 C3 H3 116.3 . .
C4 C3 H3 116.3 . .
C5 C4 C12 117.2(5) . .
C5 C4 C3 122.4(4) . .
C12 C4 C3 120.4(4) . .
C4 C5 C6 120.4(5) . .
C4 C5 H5 119.8 . .
C6 C5 H5 119.8 . .
N2 C6 C5 124.5(5) . .
N2 C6 H6 117.8 . .
C5 C6 H6 117.8 . .
N2 C7 C12 122.7(5) . .
N2 C7 C8 117.3(5) . .
C12 C7 C8 120.0(5) . .
C9 C8 C7 120.5(6) . .
C9 C8 H8 119.8 . .
C7 C8 H8 119.8 . .
C8 C9 C10 120.4(6) . .
C8 C9 H9 119.8 . .
C10 C9 H9 119.8 . .
C11 C10 C9 120.7(6) . .
C11 C10 H10 119.6 . .
C9 C10 H10 119.6 . .
C10 C11 C12 120.6(6) . .
C10 C11 H11 119.7 . .
C12 C11 H11 119.7 . .
C7 C12 C4 118.4(4) . .
C7 C12 C11 117.8(5) . .
C4 C12 C11 123.8(5) . .
O3 C13 O2 125.8(4) 5_767 .
O3 C13 C14 118.3(4) 5_767 .
O2 C13 C14 115.9(4) . .
C15 C14 C13 123.3(4) 3_756 .
C15 C14 H14 118.3 3_756 .
C13 C14 H14 118.3 . .
C14 C15 C16 123.3(4) 3_746 .
C14 C15 H15 118.3 3_746 .
C16 C15 H15 118.3 . .
C17 C16 C24 117.6(4) . .
C17 C16 C15 120.5(4) . .
C24 C16 C15 121.9(4) . .
C16 C17 C18 120.3(4) . .
C16 C17 H17 119.8 . .
C18 C17 H17 119.8 . .
N1 C18 C17 124.7(4) . .
N1 C18 H18 117.7 . .
C17 C18 H18 117.7 . .
N1 C19 C20 118.8(4) . .
N1 C19 C24 122.0(4) . .
C20 C19 C24 119.1(4) . .
C21 C20 C19 120.9(4) . .
C21 C20 H20 119.5 . .
C19 C20 H20 119.5 . .
C20 C21 C22 120.3(5) . .
C20 C21 H21 119.8 . .
C22 C21 H21 119.8 . .
C23 C22 C21 120.5(4) . .
C23 C22 H22 119.7 . .
C21 C22 H22 119.7 . .
C22 C23 C24 121.3(4) . .
C22 C23 H23 119.4 . .
C24 C23 H23 119.4 . .
C23 C24 C16 124.1(4) . .
C23 C24 C19 117.8(4) . .
C16 C24 C19 118.1(4) . .
C26 C25 H25A 109.5 . .
C26 C25 H25B 109.5 . .
H25A C25 H25B 109.5 . .
C26 C25 H25C 109.5 . .
H25A C25 H25C 109.5 . .
H25B C25 H25C 109.5 . .
O9 C26 C25 107.8(9) . .
O9 C26 C25 107.8(9) . 2_565
C25 C26 C25 144.4(18) . 2_565
O2 Cu1 O4 89.64(16) . .
O2 Cu1 O1 88.60(15) . .
O4 Cu1 O1 166.20(13) . .
O2 Cu1 O3 166.28(13) . .
O4 Cu1 O3 88.15(16) . .
O1 Cu1 O3 90.32(16) . .
O2 Cu1 N1 100.85(13) . .
O4 Cu1 N1 103.88(13) . .
O1 Cu1 N1 89.90(13) . .
O3 Cu1 N1 92.82(13) . .
O2 Cu1 Cu1 83.36(9) . 5_767
O4 Cu1 Cu1 83.64(9) . 5_767
O1 Cu1 Cu1 82.56(9) . 5_767
O3 Cu1 Cu1 82.94(9) . 5_767
N1 Cu1 Cu1 171.30(10) . 5_767
C18 N1 C19 117.2(3) . .
C18 N1 Cu1 114.6(3) . .
C19 N1 Cu1 128.1(3) . .
C6 N2 C7 116.8(5) . .
C1 O1 Cu1 124.9(3) . .
C13 O2 Cu1 123.7(3) . .
C13 O3 Cu1 124.0(3) 5_767 .
C1 O4 Cu1 124.3(3) 5_767 .
H5A O5 H5B 110.0 . .
H6B O6 H6A 109.8 . .
H7A O7 H7B 108.4 . .
H8A O8 H8B 109.1 . .

loop_
_geom_bond_atom_site_label_1
_geom_bond_atom_site_label_2
_geom_bond_distance
_geom_bond_site_symmetry_2
C1 O4 1.251(5) 5_767
C1 O1 1.263(5) .
C1 C2 1.478(7) .
C2 C3 1.304(7) .
C2 H2 0.9300 .
C3 C4 1.464(7) .
C3 H3 0.9300 .
C4 C5 1.372(7) .
C4 C12 1.424(6) .
C5 C6 1.388(8) .
C5 H5 0.9300 .
C6 N2 1.317(7) .
C6 H6 0.9300 .
C7 N2 1.370(7) .
C7 C12 1.409(7) .
C7 C8 1.415(7) .
C8 C9 1.347(9) .
C8 H8 0.9300 .
C9 C10 1.405(10) .
C9 H9 0.9300 .
C10 C11 1.359(8) .
C10 H10 0.9300 .
C11 C12 1.426(7) .
C11 H11 0.9300 .
C13 O3 1.244(5) 5_767
C13 O2 1.259(5) .
C13 C14 1.492(6) .
C14 C15 1.316(6) 3_756
C14 H14 0.9300 .
C15 C14 1.316(6) 3_746
C15 C16 1.478(6) .
C15 H15 0.9300 .
C16 C17 1.365(6) .
C16 C24 1.429(6) .
C17 C18 1.392(6) .
C17 H17 0.9300 .
C18 N1 1.314(6) .
C18 H18 0.9300 .
C19 N1 1.371(5) .
C19 C20 1.412(6) .
C19 C24 1.429(5) .
C20 C21 1.350(7) .
C20 H20 0.9300 .
C21 C22 1.403(7) .
C21 H21 0.9300 .
C22 C23 1.359(7) .
C22 H22 0.9300 .
C23 C24 1.409(6) .
C23 H23 0.9300 .
C25 C26 1.477(9) .
C25 H25A 0.9600 .
C25 H25B 0.9600 .
C25 H25C 0.9600 .
C26 O9 1.256(10) .
C26 C25 1.477(9) 2_565
Cu1 O2 1.963(3) .
Cu1 O4 1.964(4) .
Cu1 O1 1.972(4) .
Cu1 O3 1.975(3) .
Cu1 N1 2.227(3) .
Cu1 Cu1 2.6980(9) 5_767
O3 C13 1.244(5) 5_767
O4 C1 1.251(5) 5_767
O5 H5A 0.8500 .
O5 H5B 0.8500 .
O6 H6B 0.8500 .
O6 H6A 0.8499 .
O7 H7A 0.8500 .
O7 H7B 0.8501 .
O8 H8A 0.8499 .
O8 H8B 0.8501 .

loop_
_geom_torsion_atom_site_label_1
_geom_torsion_atom_site_label_2
_geom_torsion_atom_site_label_3
_geom_torsion_atom_site_label_4
_geom_torsion
_geom_torsion_site_symmetry_1
_geom_torsion_site_symmetry_4
O4 C1 C2 C3 6.8(8) 5_767 .
O1 C1 C2 C3 -171.1(5) . .
C1 C2 C3 C4 170.7(5) . .
C2 C3 C4 C5 3.3(9) . .
C2 C3 C4 C12 -174.1(5) . .
C12 C4 C5 C6 0.9(7) . .
C3 C4 C5 C6 -176.6(5) . .
C4 C5 C6 N2 -0.5(9) . .
N2 C7 C8 C9 -179.4(6) . .
C12 C7 C8 C9 0.4(9) . .
C7 C8 C9 C10 -0.6(11) . .
C8 C9 C10 C11 0.9(12) . .
C9 C10 C11 C12 -0.9(11) . .
N2 C7 C12 C4 -0.2(7) . .
C8 C7 C12 C4 -179.9(5) . .
N2 C7 C12 C11 179.4(5) . .
C8 C7 C12 C11 -0.3(7) . .
C5 C4 C12 C7 -0.6(7) . .
C3 C4 C12 C7 177.0(4) . .
C5 C4 C12 C11 179.9(5) . .
C3 C4 C12 C11 -2.6(8) . .
C10 C11 C12 C7 0.6(8) . .
C10 C11 C12 C4 -179.8(6) . .
O3 C13 C14 C15 -13.9(7) 5_767 3_756
O2 C13 C14 C15 165.2(5) . 3_756
C14 C15 C16 C17 -38.1(7) 3_746 .
C14 C15 C16 C24 140.4(5) 3_746 .
C24 C16 C17 C18 -1.0(6) . .
C15 C16 C17 C18 177.6(4) . .
C16 C17 C18 N1 0.1(7) . .
N1 C19 C20 C21 179.1(4) . .
C24 C19 C20 C21 -0.2(7) . .
C19 C20 C21 C22 1.3(8) . .
C20 C21 C22 C23 -0.6(8) . .
C21 C22 C23 C24 -1.0(8) . .
C22 C23 C24 C16 -176.9(4) . .
C22 C23 C24 C19 2.0(7) . .
C17 C16 C24 C23 -179.4(4) . .
C15 C16 C24 C23 2.1(6) . .
C17 C16 C24 C19 1.8(6) . .
C15 C16 C24 C19 -176.8(4) . .
N1 C19 C24 C23 179.3(4) . .
C20 C19 C24 C23 -1.4(6) . .
N1 C19 C24 C16 -1.8(6) . .
C20 C19 C24 C16 177.6(4) . .
C17 C18 N1 C19 0.0(7) . .
C17 C18 N1 Cu1 179.5(4) . .
C20 C19 N1 C18 -178.5(4) . .
C24 C19 N1 C18 0.9(6) . .
C20 C19 N1 Cu1 2.1(5) . .
C24 C19 N1 Cu1 -178.6(3) . .
O2 Cu1 N1 C18 -115.5(3) . .
O4 Cu1 N1 C18 152.2(3) . .
O1 Cu1 N1 C18 -26.9(3) . .
O3 Cu1 N1 C18 63.4(3) . .
Cu1 Cu1 N1 C18 2.8(8) 5_767 .
O2 Cu1 N1 C19 64.0(4) . .
O4 Cu1 N1 C19 -28.4(4) . .
O1 Cu1 N1 C19 152.5(3) . .
O3 Cu1 N1 C19 -117.2(3) . .
Cu1 Cu1 N1 C19 -177.7(4) 5_767 .
C5 C6 N2 C7 -0.3(8) . .
C12 C7 N2 C6 0.6(8) . .
C8 C7 N2 C6 -179.7(5) . .
O4 C1 O1 Cu1 -3.5(7) 5_767 .
C2 C1 O1 Cu1 174.3(3) . .
O2 Cu1 O1 C1 -82.0(4) . .
O4 Cu1 O1 C1 0.8(9) . .
O3 Cu1 O1 C1 84.3(4) . .
N1 Cu1 O1 C1 177.1(4) . .
Cu1 Cu1 O1 C1 1.5(4) 5_767 .
O3 C13 O2 Cu1 4.4(7) 5_767 .
C14 C13 O2 Cu1 -174.6(3) . .
O4 Cu1 O2 C13 -86.3(4) . .
O1 Cu1 O2 C13 80.1(4) . .
O3 Cu1 O2 C13 -5.5(9) . .
N1 Cu1 O2 C13 169.7(4) . .
Cu1 Cu1 O2 C13 -2.6(4) 5_767 .
O2 Cu1 O3 C13 2.0(10) . 5_767
O4 Cu1 O3 C13 82.9(4) . 5_767
O1 Cu1 O3 C13 -83.4(4) . 5_767
N1 Cu1 O3 C13 -173.3(4) . 5_767
Cu1 Cu1 O3 C13 -0.9(4) 5_767 5_767
O2 Cu1 O4 C1 85.3(4) . 5_767
O1 Cu1 O4 C1 2.6(9) . 5_767
O3 Cu1 O4 C1 -81.2(4) . 5_767
N1 Cu1 O4 C1 -173.7(4) . 5_767
Cu1 Cu1 O4 C1 1.9(4) 5_767 5_767
